data_7115552
loop_
_publ_author_name
'Anton Lishchynskyi'
'Guillaume Berthon'
'Vladimir V. Grushin'

_publ_section_title
;
 Trifluoromethylation of arenediazonium salts with fluoroform-derived
 CuCF3 in aqueous media
;
_journal_name_full Chem.Commun.
_journal_page_first 10237
_journal_paper_doi 10.1039/C4cc04930F
_journal_volume 50
_journal_year 2014
_chemical_formula_sum 'C16 H20 F3 N O4'
_chemical_formula_weight 347.33
_chemical_name_systematic
; 
 ? 
;
_space_group_IT_number 15
_symmetry_cell_setting monoclinic
_symmetry_space_group_name_Hall '-C 2yc'
_symmetry_space_group_name_H-M 'C 1 2/c 1'
_atom_sites_solution_hydrogens geom
_atom_sites_solution_primary direct
_atom_sites_solution_secondary difmap
_audit_creation_method SHELXL-97
_cell_angle_alpha 90.00
_cell_angle_beta 105.162(2)
_cell_angle_gamma 90.00
_cell_formula_units_Z 8
_cell_length_a 21.2910(12)
_cell_length_b 11.5227(6)
_cell_length_c 14.4085(9)
_cell_measurement_reflns_used 6938
_cell_measurement_temperature 100(2)
_cell_measurement_theta_max 29.44
_cell_measurement_theta_min 2.34
_cell_volume 3411.8(3)
_computing_cell_refinement 'Bruker APEX2 v2011.4-0'
_computing_data_collection 'Bruker APEX2 v2011.4-0'
_computing_data_reduction 'Bruker SAINT V7.60A'
_computing_molecular_graphics 'Bruker SHELXTL'
_computing_publication_material 'Bruker SHELXTL'
_computing_structure_refinement 'SHELXL-2012 (Sheldrick, 2012)'
_computing_structure_solution 'SHELXS-2012 (Sheldrick, 2012)'
_diffrn_ambient_temperature 100(2)
_diffrn_detector_area_resol_mean 512
_diffrn_detector_type '4K CCD area detector APEX II'
_diffrn_measured_fraction_theta_full 1.000
_diffrn_measured_fraction_theta_max 0.905
_diffrn_measurement_device_type 'APEX DUO Kappa 4-axis goniometer'
_diffrn_measurement_method
;
 Fullsphere data collection, phi and omega scans
;
_diffrn_measurement_specimen_support 'magnetic support with MicroMount'
_diffrn_radiation_monochromator 'Quazar MX Multilayer Optics'
_diffrn_radiation_type MoK\a
_diffrn_radiation_wavelength 0.71073
_diffrn_reflns_av_R_equivalents 0.0295
_diffrn_reflns_av_sigmaI/netI 0.0275
_diffrn_reflns_limit_h_max 27
_diffrn_reflns_limit_h_min -29
_diffrn_reflns_limit_k_max 16
_diffrn_reflns_limit_k_min -13
_diffrn_reflns_limit_l_max 20
_diffrn_reflns_limit_l_min -19
_diffrn_reflns_number 20284
_diffrn_reflns_theta_full 27.50
_diffrn_reflns_theta_max 30.15
_diffrn_reflns_theta_min 1.98
_diffrn_source 'Microfocus source E025 IuS'
_diffrn_source_current 0.6
_diffrn_source_power 50
_diffrn_source_size '0.2 mm x 0.2 mm fine focus'
_diffrn_source_type 'Bruker APEX DUO'
_exptl_absorpt_coefficient_mu 0.117
_exptl_absorpt_correction_T_max 0.9930
_exptl_absorpt_correction_T_min 0.9769
_exptl_absorpt_correction_type empirical
_exptl_absorpt_process_details
; 
 SADABS Version 2008/1 Bruker-Nonius
 Blessing, Acta Cryst. (1995) A51 33-38
;
_exptl_crystal_colour colourless
_exptl_crystal_density_diffrn 1.352
_exptl_crystal_density_method 'not measured'
_exptl_crystal_description block
_exptl_crystal_F_000 1456
_exptl_crystal_size_max 0.20
_exptl_crystal_size_mid 0.10
_exptl_crystal_size_min 0.06
_refine_diff_density_max 0.747
_refine_diff_density_min -0.365
_refine_diff_density_rms 0.060
_refine_ls_extinction_method none
_refine_ls_goodness_of_fit_ref 1.047
_refine_ls_hydrogen_treatment noref
_refine_ls_matrix_type full
_refine_ls_number_parameters 222
_refine_ls_number_reflns 4572
_refine_ls_number_restraints 0
_refine_ls_restrained_S_all 1.047
_refine_ls_R_factor_all 0.0760
_refine_ls_R_factor_gt 0.0544
_refine_ls_shift/su_max 0.000
_refine_ls_shift/su_mean 0.000
_refine_ls_structure_factor_coef Fsqd
_refine_ls_weighting_details 'calc w=1/[\s^2^(Fo^2^)+(0.0668P)^2^+4.9675P] where P=(Fo^2^+2Fc^2^)/3'
_refine_ls_weighting_scheme calc
_refine_ls_wR_factor_gt 0.1368
_refine_ls_wR_factor_ref 0.1497
_reflns_Friedel_coverage 0.000
_reflns_number_gt 3451
_reflns_number_total 4572
_reflns_threshold_expression >2sigma(I)
_cod_data_source_file c4cc04930f2.cif
_cod_data_source_block mo_al263_0m
_cod_original_sg_symbol_H-M C2/c
_cod_database_code 7115552

loop_
_symmetry_equiv_pos_as_xyz
'x, y, z'
'-x, y, -z+1/2'
'x+1/2, y+1/2, z'
'-x+1/2, y+1/2, -z+1/2'
'-x, -y, -z'
'x, -y, z-1/2'
'-x+1/2, -y+1/2, -z'
'x+1/2, -y+1/2, z-1/2'

loop_
_atom_site_label
_atom_site_type_symbol
_atom_site_fract_x
_atom_site_fract_y
_atom_site_fract_z
_atom_site_U_iso_or_equiv
_atom_site_adp_type
_atom_site_occupancy
_atom_site_symmetry_multiplicity
_atom_site_calc_flag
_atom_site_refinement_flags
N1 N 0.37125(7) 0.46193(12) 0.41685(9) 0.0209(3) Uani 1 1 d .
O1 O 0.42692(7) 0.50386(12) 0.56917(9) 0.0314(3) Uani 1 1 d .
O2 O 0.35444(8) 0.70082(13) 0.57883(10) 0.0412(4) Uani 1 1 d .
O3 O 0.36152(6) 0.25246(11) 0.51693(8) 0.0246(3) Uani 1 1 d .
O4 O 0.46773(6) 0.22524(12) 0.53255(9) 0.0312(3) Uani 1 1 d .
C1 C 0.32640(8) 0.49834(14) 0.32831(11) 0.0201(3) Uani 1 1 d .
C2 C 0.26090(8) 0.46736(14) 0.30943(11) 0.0205(3) Uani 1 1 d .
C3 C 0.21987(8) 0.50266(14) 0.22067(11) 0.0213(3) Uani 1 1 d .
C4 C 0.24373(9) 0.56577(15) 0.15507(12) 0.0241(3) Uani 1 1 d .
H4 H 0.2152 0.5886 0.0955 0.029 Uiso 1 1 calc R
C5 C 0.30879(9) 0.59532(15) 0.17644(12) 0.0243(4) Uani 1 1 d .
H5 H 0.3247 0.6383 0.1312 0.029 Uiso 1 1 calc R
C6 C 0.35123(8) 0.56305(14) 0.26318(11) 0.0214(3) Uani 1 1 d .
C7 C 0.23506(9) 0.40120(17) 0.38217(12) 0.0275(4) Uani 1 1 d .
H7A H 0.2119 0.4546 0.4146 0.041 Uiso 1 1 calc R
H7B H 0.2714 0.3654 0.4297 0.041 Uiso 1 1 calc R
H7C H 0.2051 0.3406 0.3493 0.041 Uiso 1 1 calc R
C8 C 0.14787(9) 0.46940(15) 0.19352(12) 0.0250(4) Uani 1 1 d .
C9 C 0.42163(9) 0.59824(17) 0.28627(13) 0.0278(4) Uani 1 1 d .
H9A H 0.4286 0.6494 0.2355 0.042 Uiso 1 1 calc R
H9B H 0.4489 0.5289 0.2904 0.042 Uiso 1 1 calc R
H9C H 0.4333 0.6394 0.3479 0.042 Uiso 1 1 calc R
C10 C 0.38329(9) 0.52903(16) 0.49794(12) 0.0252(4) Uani 1 1 d .
C11 C 0.33802(11) 0.63256(17) 0.49488(14) 0.0347(4) Uani 1 1 d .
H11A H 0.3391 0.6819 0.4391 0.042 Uiso 1 1 calc R
H11B H 0.2929 0.6038 0.4851 0.042 Uiso 1 1 calc R
C12 C 0.40570(14) 0.7768(2) 0.58093(18) 0.0520(6) Uani 1 1 d .
H12A H 0.4449 0.7322 0.5807 0.078 Uiso 1 1 calc R
H12B H 0.4140 0.8242 0.6393 0.078 Uiso 1 1 calc R
H12C H 0.3943 0.8273 0.5243 0.078 Uiso 1 1 calc R
C13 C 0.41585(8) 0.36405(15) 0.41794(12) 0.0227(3) Uani 1 1 d .
H13 H 0.4615 0.3939 0.4324 0.027 Uiso 1 1 calc R
C14 C 0.40046(10) 0.29815(17) 0.32267(12) 0.0290(4) Uani 1 1 d .
H14A H 0.3556 0.2694 0.3077 0.043 Uiso 1 1 calc R
H14B H 0.4304 0.2325 0.3278 0.043 Uiso 1 1 calc R
H14C H 0.4054 0.3503 0.2713 0.043 Uiso 1 1 calc R
C15 C 0.41047(8) 0.27771(15) 0.49541(11) 0.0221(3) Uani 1 1 d .
C16 C 0.46647(10) 0.13448(19) 0.60120(14) 0.0355(4) Uani 1 1 d .
H16A H 0.4512 0.1664 0.6544 0.053 Uiso 1 1 calc R
H16B H 0.5104 0.1029 0.6261 0.053 Uiso 1 1 calc R
H16C H 0.4370 0.0726 0.5696 0.053 Uiso 1 1 calc R
F1 F 0.11708(5) 0.50612(11) 0.25706(9) 0.0356(3) Uani 1 1 d .
F2 F 0.11660(6) 0.51445(11) 0.10839(8) 0.0372(3) Uani 1 1 d .
F3 F 0.13997(6) 0.35430(10) 0.18597(9) 0.0388(3) Uani 1 1 d .

loop_
_atom_site_aniso_label
_atom_site_aniso_U_11
_atom_site_aniso_U_22
_atom_site_aniso_U_33
_atom_site_aniso_U_23
_atom_site_aniso_U_13
_atom_site_aniso_U_12
N1 0.0245(7) 0.0224(7) 0.0152(6) 0.0011(5) 0.0041(5) -0.0029(5)
O1 0.0367(7) 0.0362(7) 0.0176(6) 0.0008(5) 0.0005(5) -0.0078(6)
O2 0.0623(10) 0.0360(8) 0.0264(7) -0.0089(6) 0.0138(6) -0.0095(7)
O3 0.0261(6) 0.0268(6) 0.0226(6) 0.0014(5) 0.0095(5) -0.0006(5)
O4 0.0239(6) 0.0399(8) 0.0284(6) 0.0115(6) 0.0046(5) 0.0024(5)
C1 0.0255(8) 0.0206(8) 0.0138(7) 0.0000(6) 0.0043(6) -0.0013(6)
C2 0.0266(8) 0.0188(7) 0.0171(7) 0.0004(6) 0.0073(6) -0.0017(6)
C3 0.0239(8) 0.0223(8) 0.0177(7) -0.0010(6) 0.0055(6) -0.0001(6)
C4 0.0292(9) 0.0263(8) 0.0165(7) 0.0023(6) 0.0056(6) 0.0025(7)
C5 0.0316(9) 0.0245(8) 0.0195(7) 0.0041(6) 0.0112(7) 0.0005(7)
C6 0.0258(8) 0.0204(8) 0.0196(7) 0.0000(6) 0.0090(6) -0.0012(6)
C7 0.0291(9) 0.0317(9) 0.0219(8) 0.0068(7) 0.0073(7) -0.0047(7)
C8 0.0315(9) 0.0219(8) 0.0197(7) 0.0027(6) 0.0029(7) 0.0015(7)
C9 0.0265(9) 0.0306(9) 0.0274(8) 0.0046(7) 0.0090(7) -0.0051(7)
C10 0.0318(9) 0.0261(8) 0.0174(7) 0.0002(6) 0.0061(7) -0.0089(7)
C11 0.0498(12) 0.0288(9) 0.0234(8) -0.0052(7) 0.0060(8) -0.0007(9)
C12 0.0733(17) 0.0451(14) 0.0408(12) -0.0086(10) 0.0207(12) -0.0151(12)
C13 0.0213(8) 0.0281(8) 0.0192(7) 0.0026(6) 0.0059(6) -0.0013(6)
C14 0.0385(10) 0.0298(9) 0.0196(8) 0.0010(7) 0.0093(7) 0.0043(8)
C15 0.0248(8) 0.0241(8) 0.0162(7) -0.0015(6) 0.0030(6) -0.0010(6)
C16 0.0324(10) 0.0395(11) 0.0314(9) 0.0140(8) 0.0027(8) 0.0039(8)
F1 0.0287(6) 0.0435(7) 0.0366(6) 0.0015(5) 0.0121(5) 0.0006(5)
F2 0.0306(6) 0.0459(7) 0.0290(6) 0.0075(5) -0.0032(5) -0.0027(5)
F3 0.0353(6) 0.0285(6) 0.0477(7) -0.0024(5) 0.0021(5) -0.0080(5)

loop_
_atom_type_symbol
_atom_type_description
_atom_type_scat_dispersion_real
_atom_type_scat_dispersion_imag
_atom_type_scat_source
C C 0.0033 0.0016 'International Tables Vol C Tables 4.2.6.8 and 6.1.1.4'
H H 0.0000 0.0000 'International Tables Vol C Tables 4.2.6.8 and 6.1.1.4'
N N 0.0061 0.0033 'International Tables Vol C Tables 4.2.6.8 and 6.1.1.4'
O O 0.0106 0.0060 'International Tables Vol C Tables 4.2.6.8 and 6.1.1.4'
F F 0.0171 0.0103 'International Tables Vol C Tables 4.2.6.8 and 6.1.1.4'

loop_
_geom_angle_atom_site_label_1
_geom_angle_atom_site_label_2
_geom_angle_atom_site_label_3
_geom_angle
C10 N1 C1 121.61(15)
C10 N1 C13 116.60(14)
C1 N1 C13 120.57(13)
C12 O2 C11 112.75(17)
C15 O4 C16 114.96(14)
C2 C1 C6 122.46(15)
C2 C1 N1 119.66(14)
C6 C1 N1 117.87(15)
C1 C2 C3 117.02(15)
C1 C2 C7 121.35(15)
C3 C2 C7 121.61(15)
C4 C3 C2 121.26(16)
C4 C3 C8 118.54(14)
C2 C3 C8 120.18(15)
C5 C4 C3 120.08(15)
C4 C5 C6 120.90(15)
C5 C6 C1 118.26(15)
C5 C6 C9 120.23(15)
C1 C6 C9 121.50(15)
F1 C8 F3 107.34(15)
F1 C8 F2 106.96(15)
F3 C8 F2 106.76(14)
F1 C8 C3 112.76(14)
F3 C8 C3 111.45(15)
F2 C8 C3 111.26(15)
O1 C10 N1 120.87(17)
O1 C10 C11 122.93(16)
N1 C10 C11 116.17(15)
O2 C11 C10 113.49(16)
N1 C13 C15 109.67(13)
N1 C13 C14 112.65(14)
C15 C13 C14 107.13(14)
O3 C15 O4 123.30(16)
O3 C15 C13 125.87(15)
O4 C15 C13 110.64(14)

loop_
_geom_bond_atom_site_label_1
_geom_bond_atom_site_label_2
_geom_bond_distance
N1 C10 1.368(2)
N1 C1 1.442(2)
N1 C13 1.472(2)
O1 C10 1.225(2)
O2 C12 1.393(3)
O2 C11 1.408(2)
O3 C15 1.198(2)
O4 C15 1.341(2)
O4 C16 1.445(2)
C1 C2 1.396(2)
C1 C6 1.406(2)
C2 C3 1.407(2)
C2 C7 1.511(2)
C3 C4 1.390(2)
C3 C8 1.528(2)
C4 C5 1.381(3)
C5 C6 1.388(2)
C6 C9 1.504(2)
C8 F1 1.327(2)
C8 F3 1.338(2)
C8 F2 1.338(2)
C10 C11 1.527(3)
C13 C15 1.522(2)
C13 C14 1.527(2)

loop_
_geom_torsion_atom_site_label_1
_geom_torsion_atom_site_label_2
_geom_torsion_atom_site_label_3
_geom_torsion_atom_site_label_4
_geom_torsion
C10 N1 C1 C2 -90.5(2)
C13 N1 C1 C2 102.62(18)
C10 N1 C1 C6 90.5(2)
C13 N1 C1 C6 -76.4(2)
C6 C1 C2 C3 0.8(2)
N1 C1 C2 C3 -178.27(15)
C6 C1 C2 C7 -177.92(16)
N1 C1 C2 C7 3.1(2)
C1 C2 C3 C4 -0.1(2)
C7 C2 C3 C4 178.52(16)
C1 C2 C3 C8 178.39(15)
C7 C2 C3 C8 -2.9(2)
C2 C3 C4 C5 -0.2(3)
C8 C3 C4 C5 -178.72(16)
C3 C4 C5 C6 -0.1(3)
C4 C5 C6 C1 0.7(3)
C4 C5 C6 C9 -178.62(16)
C2 C1 C6 C5 -1.0(3)
N1 C1 C6 C5 178.00(15)
C2 C1 C6 C9 178.27(16)
N1 C1 C6 C9 -2.7(2)
C4 C3 C8 F1 -123.91(17)
C2 C3 C8 F1 57.5(2)
C4 C3 C8 F3 115.29(17)
C2 C3 C8 F3 -63.3(2)
C4 C3 C8 F2 -3.7(2)
C2 C3 C8 F2 177.68(15)
C1 N1 C10 O1 -171.37(16)
C13 N1 C10 O1 -4.0(2)
C1 N1 C10 C11 10.8(2)
C13 N1 C10 C11 178.16(15)
C12 O2 C11 C10 79.9(2)
O1 C10 C11 O2 4.6(3)
N1 C10 C11 O2 -177.61(16)
C10 N1 C13 C15 63.60(18)
C1 N1 C13 C15 -128.86(15)
C10 N1 C13 C14 -177.18(15)
C1 N1 C13 C14 -9.6(2)
C16 O4 C15 O3 0.2(2)
C16 O4 C15 C13 -175.06(15)
N1 C13 C15 O3 36.8(2)
C14 C13 C15 O3 -85.7(2)
N1 C13 C15 O4 -148.10(14)
C14 C13 C15 O4 89.34(17)
